data_2104214
loop_
_publ_author_name
'Damay, F.'
'Rodr\'iguez-Carvajal, J.'
'Andr\'e, D.'
'Dunstetter, F.'
'Szwarc, H.'

_publ_section_title
;
 Orientational ordering in the low-temperature stable phases of
 deuterated thiophene
;
_journal_coeditor_code KD5024
_journal_issue 5
_journal_name_full 'Acta Crystallographica Section B'
_journal_page_first 589
_journal_page_last 595
_journal_paper_doi 10.1107/S0108768108015103
_journal_volume 64
_journal_year 2008
_chemical_formula_sum 'C4 D4 S'
_chemical_formula_weight 84.1
_chemical_name_systematic ' ?'
_space_group_ssg_name P21(\a0\g)0
_symmetry_cell_setting monoclinic
_cell_angle_alpha 90
_cell_angle_beta 89.996
_cell_angle_gamma 90
_cell_formula_units_Z 4
_cell_length_a 5.5169
_cell_length_b 7.5335
_cell_length_c 10.1817
_cell_modulation_dimension 1
_cell_volume 423.167
_computing_publication_material '(Jana2000; Petricek and Dusek, 2000)'
_computing_structure_refinement '(Jana2000; Petricek and Dusek, 2000)'
_diffrn_ambient_temperature 115
_diffrn_radiation_probe neutron
_diffrn_radiation_type neutron
_diffrn_radiation_wavelength 2.45
_exptl_absorpt_coefficient_mu 0.001
_exptl_absorpt_process_details '(Jana2000; Petricek, Dusek & Palatinus, 2000)'
_exptl_crystal_density_diffrn 1.3202
_exptl_crystal_F_000 135
_refine_ls_extinction_method none
_refine_ls_number_parameters 4
_refine_ls_R_factor_all 0.0502
_refine_ls_R_factor_gt 0.0477
_refine_ls_shift/su_max 0.0025
_refine_ls_shift/su_mean 0.0011
_refine_ls_weighting_scheme sigma
_refine_ls_wR_factor_gt 0.0465
_refine_ls_wR_factor_ref 0.0471
_cod_data_source_file kd5024.cif
_cod_data_source_block 115K
_cod_original_cell_volume 423.1703
_cod_original_formula_sum 'C4 D4 S1'
_cod_database_code 2104214

loop_
_space_group_symop_ssg_id
_space_group_symop_ssg_operation_algebraic
1 x1,x2,x3,x4
2 -x1,1/2+x2,-x3,-x4

loop_
_atom_site_type_symbol
_atom_site_label
_atom_site_fract_x
_atom_site_fract_y
_atom_site_fract_z
_atom_site_U_iso_or_equiv
_atom_site_adp_type
_atom_site_calc_flag
_atom_site_occupancy
D C2aa -0.417418 0.260057 0.01975 0.0981 Uiso d 0.25
D C3aa -0.091183 0.07546 0.067842 -0.0233 Uiso d 0.25
D C4aa -0.270495 0.192889 0.12115 0.0273 Uiso d 0.25
S D1aa -0.001716 -0.016969 -0.127671 -0.0549 Uiso d 0.25
S D2aa -0.561956 0.349934 0.03889 -0.08 Uiso d 0.25
S D3aa 0.040488 0.008643 0.125635 -0.0795 Uiso d 0.25
S D4aa -0.286241 0.222625 0.222776 -0.0166 Uiso d 0.25
D C2ab -0.447559 0.239697 -0.028477 0.0981 Uiso d 0.25
D C3ab -0.069406 0.112334 -0.065229 -0.0233 Uiso d 0.25
D C4ab -0.287961 0.175731 -0.125283 0.0273 Uiso d 0.25
S D1ab 0.062341 0.094703 0.134737 -0.0549 Uiso d 0.25
S D2ab -0.620521 0.292778 -0.052901 -0.08 Uiso d 0.25
S D3ab 0.078063 0.057748 -0.118692 -0.0795 Uiso d 0.25
S D4ab -0.320186 0.173261 -0.228125 -0.0166 Uiso d 0.25
D C1ca -0.424862 -0.08698 -0.452408 0.0416 Uiso d 0.25
D C2ca -0.081723 -0.24308 -0.538829 0.0349 Uiso d 0.25
D C3ca -0.436747 -0.091318 -0.590437 -0.013 Uiso d 0.25
D C4ca -0.230987 -0.184906 -0.642249 0.0137 Uiso d 0.25
S D1ca -0.560731 -0.023569 -0.394914 -0.0557 Uiso d 0.25
S D2ca 0.080752 -0.315376 -0.556462 -0.076 Uiso d 0.25
S D3ca -0.575085 -0.034883 -0.649709 -0.0871 Uiso d 0.25
S D4ca -0.2002 -0.205412 -0.744115 0.0023 Uiso d 0.25
D C1cb -0.424(2) -0.0826(14) 0.5226(16) 0.0416 Uiso d 0.25
D C2cb -0.075(2) -0.2381(14) 0.6031(16) 0.0349 Uiso d 0.25
D C3cb -0.407(2) -0.0625(14) 0.6597(16) -0.013 Uiso d 0.25
D C4cb -0.198(2) -0.1558(14) 0.7079(16) 0.0137 Uiso d 0.25
S D1cb -0.567(2) -0.0235(14) 0.4676(16) -0.0557 Uiso d 0.25
S D2cb 0.085(2) -0.3142(14) 0.6181(16) -0.076 Uiso d 0.25
S D3cb -0.527(2) 0.0100(14) 0.7205(16) -0.0871 Uiso d 0.25
S D4cb -0.147(2) -0.1599(14) 0.8085(16) 0.0023 Uiso d 0.25

loop_
_atom_site_displace_Fourier_atom_site_label
_atom_site_displace_Fourier_axis
_atom_site_displace_Fourier_wave_vector_seq_id
_atom_site_displace_Fourier_param_cos
_atom_site_displace_Fourier_param_sin
C2aa x 1 -0.0242 0.0142
C2aa y 1 -0.0048 0.01
C2aa z 1 0.0236 0.0009
C3aa x 1 -0.0239 0.0145
C3aa y 1 -0.0046 0.0101
C3aa z 1 0.0234 0.0007
C4aa x 1 -0.024 0.0144
C4aa y 1 -0.0048 0.01
C4aa z 1 0.0235 0.0008
D1aa x 1 -0.0241 0.0143
D1aa y 1 -0.0044 0.0104
D1aa z 1 0.0233 0.0006
D2aa x 1 -0.0243 0.0141
D2aa y 1 -0.0049 0.0099
D2aa z 1 0.0237 0.001
D3aa x 1 -0.0237 0.0146
D3aa y 1 -0.0046 0.0102
D3aa z 1 0.0233 0.0006
D4aa x 1 -0.0239 0.0145
D4aa y 1 -0.0049 0.0098
D4aa z 1 0.0235 0.0009
C2ab x 1 0.0167 -0.0023
C2ab y 1 -0.0079 -0.0036
C2ab z 1 0.0009 -0.0008
C3ab x 1 0.0166 -0.0024
C3ab y 1 -0.0081 -0.0039
C3ab z 1 0.0011 -0.0006
C4ab x 1 0.0168 -0.0022
C4ab y 1 -0.008 -0.0038
C4ab z 1 0.001 -0.0007
D1ab x 1 0.0162 -0.0028
D1ab y 1 -0.0081 -0.0039
D1ab z 1 0.0012 -0.0005
D2ab x 1 0.0168 -0.0022
D2ab y 1 -0.0077 -0.0035
D2ab z 1 0.0008 -0.0009
D3ab x 1 0.0167 -0.0024
D3ab y 1 -0.0082 -0.004
D3ab z 1 0.0012 -0.0005
D4ab x 1 0.017 -0.002
D4ab y 1 -0.008 -0.0038
D4ab z 1 0.001 -0.0007
C1ca x 1 -0.0621 -0.038
C1ca y 1 0.0145 -0.0142
C1ca z 1 -0.039 -0.016
C2ca x 1 -0.062 -0.038
C2ca y 1 0.0148 -0.0139
C2ca z 1 -0.0392 -0.0162
C3ca x 1 -0.0623 -0.0382
C3ca y 1 0.0146 -0.0141
C3ca z 1 -0.039 -0.016
C4ca x 1 -0.0622 -0.0382
C4ca y 1 0.0148 -0.0139
C4ca z 1 -0.0391 -0.0161
D1ca x 1 -0.0621 -0.038
D1ca y 1 0.0143 -0.0143
D1ca z 1 -0.0389 -0.0159
D2ca x 1 -0.0619 -0.0379
D2ca y 1 0.0149 -0.0138
D2ca z 1 -0.0393 -0.0163
D3ca x 1 -0.0624 -0.0384
D3ca y 1 0.0145 -0.0141
D3ca z 1 -0.0389 -0.0159
D4ca x 1 -0.0623 -0.0383
D4ca y 1 0.0149 -0.0138
D4ca z 1 -0.0392 -0.0161
C1cb x 1 0.025 0.0388
C1cb y 1 0.0262 -0.0084
C1cb z 1 0.0195 -0.1001
C2cb x 1 0.0247 0.0384
C2cb y 1 0.026 -0.0086
C2cb z 1 0.0198 -0.0998
C3cb x 1 0.0248 0.0386
C3cb y 1 0.0262 -0.0083
C3cb z 1 0.0195 -0.1001
C4cb x 1 0.0246 0.0384
C4cb y 1 0.0261 -0.0084
C4cb z 1 0.0197 -0.0999
D1cb x 1 0.0252 0.0389
D1cb y 1 0.0262 -0.0084
D1cb z 1 0.0194 -0.1002
D2cb x 1 0.0246 0.0383
D2cb y 1 0.0259 -0.0087
D2cb z 1 0.0199 -0.0997
D3cb x 1 0.0248 0.0385
D3cb y 1 0.0264 -0.0082
D3cb z 1 0.0194 -0.1002
D4cb x 1 0.0244 0.0382
D4cb y 1 0.0262 -0.0084
D4cb z 1 0.0197 -0.0999

loop_
_atom_site_Fourier_wave_vector_seq_id
_atom_site_Fourier_wave_vector_x
_atom_site_Fourier_wave_vector_z
1 0.55243 0.00000

loop_
_atom_site_occ_Fourier_atom_site_label
_atom_site_occ_Fourier_wave_vector_seq_id
_atom_site_occ_Fourier_param_cos
_atom_site_occ_Fourier_param_sin
C2aa 1 0.1499 0.0168
C3aa 1 0.1499 0.0168
C4aa 1 0.1499 0.0168
D1aa 1 0.1499 0.0168
D2aa 1 0.1499 0.0168
D3aa 1 0.1499 0.0168
D4aa 1 0.1499 0.0168
C2ab 1 -0.1497 -0.018
C3ab 1 -0.1497 -0.018
C4ab 1 -0.1497 -0.018
D1ab 1 -0.1497 -0.018
D2ab 1 -0.1497 -0.018
D3ab 1 -0.1497 -0.018
D4ab 1 -0.1497 -0.018
C1ca 1 0.1726 -0.2475
C2ca 1 0.1726 -0.2475
C3ca 1 0.1726 -0.2475
C4ca 1 0.1726 -0.2475
D1ca 1 0.1726 -0.2475
D2ca 1 0.1726 -0.2475
D3ca 1 0.1726 -0.2475
D4ca 1 0.1726 -0.2475
C1cb 1 -0.1902 0.2342
C2cb 1 -0.1902 0.2342
C3cb 1 -0.1902 0.2342
C4cb 1 -0.1902 0.2342
D1cb 1 -0.1902 0.2342
D2cb 1 -0.1902 0.2342
D3cb 1 -0.1902 0.2342
D4cb 1 -0.1902 0.2342

loop_
_atom_type_symbol
_atom_type_scat_source
C International_Tables_Vol_C
D International_Tables_Vol_C
S International_Tables_Vol_C

loop_
_cell_wave_vector_seq_id
_cell_wave_vector_x
_cell_wave_vector_y
_cell_wave_vector_z
1 0.55243 0.00000 0.00000
